data_4033188
loop_
_publ_author_name
'Gao, Wen-Chao'
'Liu, Tao'
'Cheng, Yu-Fei'
'Chang, Hong-Hong'
'Li, Xing'
'Zhou, Rong'
'Wei, Wen-Long'
'Qiao, Yan'

_publ_section_title
;
 AlCl3-Catalyzed Intramolecular Cyclization of N-Arylpropynamides with
 N-Sulfanylsuccinimides: Divergent Synthesis of 3-Sulfenyl Quinolin-2-ones
 and Azaspiro[4,5]trienones.
;
_journal_issue 24
_journal_name_full 'The Journal of organic chemistry'
_journal_page_first 13459
_journal_page_last 13467
_journal_paper_doi 10.1021/acs.joc.7b02498
_journal_volume 82
_journal_year 2017
_chemical_formula_sum 'C25 H21 N O S'
_chemical_formula_weight 383.49
_space_group_crystal_system orthorhombic
_space_group_IT_number 33
_space_group_name_Hall 'P 2c -2n'
_space_group_name_H-M_alt 'P n a 21'
_symmetry_space_group_name_Hall 'P 2c -2n'
_symmetry_space_group_name_H-M 'P n a 21'
_atom_sites_solution_hydrogens geom
_audit_creation_method SHELXL-2014/7
_cell_angle_alpha 90
_cell_angle_beta 90
_cell_angle_gamma 90
_cell_formula_units_Z 4
_cell_length_a 13.4732(5)
_cell_length_b 14.8888(6)
_cell_length_c 9.6210(4)
_cell_measurement_reflns_used 6521
_cell_measurement_temperature 298(2)
_cell_measurement_theta_max 27.25
_cell_measurement_theta_min 2.94
_cell_volume 1929.97(13)
_computing_cell_refinement 'Bruker SAINT'
_computing_data_collection 'Bruker APEX2'
_computing_data_reduction 'Bruker SAINT'
_computing_molecular_graphics 'Bruker SHELXTL'
_computing_publication_material 'Bruker SHELXTL'
_computing_structure_refinement 'SHELXL-2014/7 (Sheldrick, 2014)'
_computing_structure_solution 'SHELXS-97 (Sheldrick 2008)'
_diffrn_ambient_temperature 298(2)
_diffrn_measured_fraction_theta_full 0.998
_diffrn_measured_fraction_theta_max 0.998
_diffrn_measurement_device_type 'Bruker APEX-II CCD'
_diffrn_measurement_method '\f and \w scans'
_diffrn_radiation_type MoK\a
_diffrn_radiation_wavelength 0.71073
_diffrn_reflns_av_R_equivalents 0.0431
_diffrn_reflns_av_unetI/netI 0.0396
_diffrn_reflns_Laue_measured_fraction_full 0.998
_diffrn_reflns_Laue_measured_fraction_max 0.998
_diffrn_reflns_limit_h_max 17
_diffrn_reflns_limit_h_min -17
_diffrn_reflns_limit_k_max 19
_diffrn_reflns_limit_k_min -19
_diffrn_reflns_limit_l_max 12
_diffrn_reflns_limit_l_min -11
_diffrn_reflns_number 18434
_diffrn_reflns_point_group_measured_fraction_full 0.934
_diffrn_reflns_point_group_measured_fraction_max 0.917
_diffrn_reflns_theta_full 25.242
_diffrn_reflns_theta_max 28.291
_diffrn_reflns_theta_min 2.939
_exptl_absorpt_coefficient_mu 0.183
_exptl_absorpt_correction_type multi-scan
_exptl_absorpt_process_details SADABS
_exptl_crystal_colour colorless
_exptl_crystal_density_diffrn 1.320
_exptl_crystal_description block
_exptl_crystal_F_000 808
_exptl_crystal_size_max 0.200
_exptl_crystal_size_mid 0.160
_exptl_crystal_size_min 0.080
_exptl_transmission_factor_max 0.7457
_exptl_transmission_factor_min 0.6951
_refine_diff_density_max 0.142
_refine_diff_density_min -0.212
_refine_diff_density_rms 0.038
_refine_ls_abs_structure_details
; 
 Flack x determined using 1161 quotients [(I+)-(I-)]/[(I+)+(I-)] 
 (Parsons, Flack and Wagner, Acta Cryst. B69 (2013) 249-259). 
;
_refine_ls_abs_structure_Flack 0.01(3)
_refine_ls_extinction_method none
_refine_ls_goodness_of_fit_ref 1.031
_refine_ls_hydrogen_treatment constr
_refine_ls_matrix_type full
_refine_ls_number_parameters 254
_refine_ls_number_reflns 4395
_refine_ls_number_restraints 1
_refine_ls_restrained_S_all 1.031
_refine_ls_R_factor_all 0.0664
_refine_ls_R_factor_gt 0.0422
_refine_ls_shift/su_max 0.000
_refine_ls_shift/su_mean 0.000
_refine_ls_structure_factor_coef Fsqd
_refine_ls_weighting_details 'w=1/[\s^2^(Fo^2^)+(0.0414P)^2^+0.1822P] where P=(Fo^2^+2Fc^2^)/3'
_refine_ls_weighting_scheme calc
_refine_ls_wR_factor_gt 0.0832
_refine_ls_wR_factor_ref 0.0926
_reflns_Friedel_coverage 0.737
_reflns_Friedel_fraction_full 0.861
_reflns_Friedel_fraction_max 0.826
_reflns_number_gt 3389
_reflns_number_total 4395
_reflns_threshold_expression 'I > 2\s(I)'
_cod_data_source_file jo7b02498_si_002.cif
_cod_data_source_block 170424A
_cod_depositor_comments
;
The following automatic conversions were performed:

'_exptl_absorpt_correction_type' value 'Multi-scan' changed to
'multi-scan' according to
/home/data/users/saulius/crontab/automatic-downloads/rss-feeds/ACS/lib/dictionaries/cif_core.dic
dictionary named 'cif_core.dic' version 2.4.2 from 2011-04-26.

Automatic conversion script
Id: cif_fix_values 4973 2017-02-22 13:04:09Z antanas 

 Adding full bibliography for 4033188.cif.
;
_cod_database_code 4033188
_shelx_shelxl_version_number 2014/7
_shelx_space_group_comment
; 
The symmetry employed for this shelxl refinement is uniquely defined 
by the following loop, which should always be used as a source of 
symmetry information in preference to the above space-group names. 
They are only intended as comments. 
;
_shelx_estimated_absorpt_t_min 0.964
_shelx_estimated_absorpt_t_max 0.985

loop_
_space_group_symop_operation_xyz
'x, y, z'
'-x, -y, z+1/2'
'x+1/2, -y+1/2, z'
'-x+1/2, y+1/2, z+1/2'

loop_
_atom_site_label
_atom_site_type_symbol
_atom_site_fract_x
_atom_site_fract_y
_atom_site_fract_z
_atom_site_U_iso_or_equiv
_atom_site_adp_type
_atom_site_occupancy
_atom_site_site_symmetry_order
_atom_site_calc_flag
_atom_site_refinement_flags_posn
_atom_site_refinement_flags_adp
S1 S 0.35773(5) 0.38300(5) 0.67523(9) 0.0483(2) Uani 1 1 d . .
O1 O 0.18692(16) 0.51254(16) 0.6831(3) 0.0595(6) Uani 1 1 d . .
N1 N 0.16000(16) 0.52421(15) 0.4510(3) 0.0384(5) Uani 1 1 d . .
C9 C 0.1934(2) 0.51593(18) 0.3137(3) 0.0358(6) Uani 1 1 d . .
C8 C 0.2790(2) 0.46398(18) 0.2871(3) 0.0368(6) Uani 1 1 d . .
C10 C 0.2116(2) 0.49164(19) 0.5652(3) 0.0414(7) Uani 1 1 d . .
C11 C 0.2945(2) 0.43086(19) 0.5324(3) 0.0382(6) Uani 1 1 d . .
C1 C 0.0705(2) 0.5781(2) 0.4818(4) 0.0490(8) Uani 1 1 d . .
H1A H 0.0901 0.6391 0.5036 0.059 Uiso 1 1 calc R U
H1B H 0.0374 0.5533 0.5626 0.059 Uiso 1 1 calc R U
C19 C 0.2672(2) 0.31157(19) 0.7505(3) 0.0391(7) Uani 1 1 d . .
C13 C 0.4103(2) 0.35380(18) 0.3688(3) 0.0385(6) Uani 1 1 d . .
C25 C 0.2766(2) 0.2926(2) 0.8913(3) 0.0449(7) Uani 1 1 d . .
H25 H 0.3274 0.3189 0.9426 0.054 Uiso 1 1 calc R U
C7 C 0.3140(2) 0.4587(2) 0.1500(3) 0.0462(8) Uani 1 1 d . .
H7 H 0.3711 0.4259 0.1310 0.055 Uiso 1 1 calc R U
C4 C 0.1431(2) 0.55920(18) 0.2042(3) 0.0419(7) Uani 1 1 d . .
C22 C 0.1336(2) 0.19521(19) 0.8826(4) 0.0452(7) Uani 1 1 d . .
C12 C 0.3262(2) 0.41744(18) 0.4007(3) 0.0358(6) Uani 1 1 d . .
C14 C 0.3891(3) 0.2662(2) 0.3336(4) 0.0548(8) Uani 1 1 d . .
H14 H 0.3234 0.2473 0.3287 0.066 Uiso 1 1 calc R U
C24 C 0.2106(2) 0.2347(2) 0.9555(3) 0.0490(8) Uani 1 1 d . .
H24 H 0.2181 0.2221 1.0496 0.059 Uiso 1 1 calc R U
C20 C 0.1920(2) 0.27117(19) 0.6763(4) 0.0462(7) Uani 1 1 d . .
H20 H 0.1852 0.2824 0.5817 0.055 Uiso 1 1 calc R U
C2 C -0.0003(2) 0.5792(2) 0.3613(4) 0.0528(8) Uani 1 1 d . .
H2A H -0.0563 0.6176 0.3830 0.063 Uiso 1 1 calc R U
H2B H -0.0253 0.5190 0.3450 0.063 Uiso 1 1 calc R U
C21 C 0.1264(2) 0.2138(2) 0.7427(3) 0.0497(8) Uani 1 1 d . .
H21 H 0.0760 0.1870 0.6913 0.060 Uiso 1 1 calc R U
C18 C 0.5078(2) 0.3806(2) 0.3738(4) 0.0592(9) Uani 1 1 d . .
H18 H 0.5231 0.4395 0.3980 0.071 Uiso 1 1 calc R U
C15 C 0.4652(3) 0.2060(2) 0.3054(4) 0.0647(10) Uani 1 1 d . .
H15 H 0.4502 0.1468 0.2827 0.078 Uiso 1 1 calc R U
C5 C 0.1806(2) 0.5504(2) 0.0721(3) 0.0503(8) Uani 1 1 d . .
H5 H 0.1480 0.5787 -0.0009 0.060 Uiso 1 1 calc R U
C3 C 0.0509(2) 0.6132(2) 0.2323(4) 0.0518(8) Uani 1 1 d . .
H3A H 0.0062 0.6086 0.1536 0.062 Uiso 1 1 calc R U
H3B H 0.0683 0.6759 0.2444 0.062 Uiso 1 1 calc R U
C17 C 0.5833(3) 0.3209(3) 0.3433(5) 0.0724(11) Uani 1 1 d . .
H17 H 0.6489 0.3403 0.3449 0.087 Uiso 1 1 calc R U
C16 C 0.5620(3) 0.2335(3) 0.3109(4) 0.0655(10) Uani 1 1 d . .
H16 H 0.6130 0.1930 0.2927 0.079 Uiso 1 1 calc R U
C6 C 0.2652(3) 0.5010(2) 0.0437(3) 0.0539(8) Uani 1 1 d . .
H6 H 0.2887 0.4966 -0.0469 0.065 Uiso 1 1 calc R U
C23 C 0.0589(3) 0.1370(2) 0.9566(5) 0.0638(10) Uani 1 1 d . .
H23A H 0.0111 0.1744 1.0027 0.096 Uiso 1 1 calc R U
H23B H 0.0923 0.1003 1.0240 0.096 Uiso 1 1 calc R U
H23C H 0.0257 0.0993 0.8903 0.096 Uiso 1 1 calc R U

loop_
_atom_site_aniso_label
_atom_site_aniso_U_11
_atom_site_aniso_U_22
_atom_site_aniso_U_33
_atom_site_aniso_U_23
_atom_site_aniso_U_13
_atom_site_aniso_U_12
S1 0.0350(3) 0.0672(5) 0.0429(4) 0.0091(4) -0.0061(4) 0.0005(3)
O1 0.0590(13) 0.0804(16) 0.0391(12) -0.0029(12) 0.0093(12) 0.0172(11)
N1 0.0326(12) 0.0399(13) 0.0428(14) -0.0017(11) 0.0020(10) 0.0047(10)
C9 0.0352(14) 0.0311(14) 0.0412(17) 0.0010(12) -0.0029(12) -0.0041(10)
C8 0.0361(14) 0.0347(14) 0.0395(16) -0.0009(12) -0.0015(12) 0.0001(11)
C10 0.0368(15) 0.0446(17) 0.0427(17) -0.0001(13) 0.0016(14) -0.0008(12)
C11 0.0328(14) 0.0436(17) 0.0381(17) 0.0044(12) -0.0022(12) 0.0005(11)
C1 0.0400(16) 0.0444(17) 0.063(2) 0.0002(15) 0.0101(15) 0.0073(13)
C19 0.0362(15) 0.0407(16) 0.0402(17) -0.0023(12) -0.0023(12) 0.0069(11)
C13 0.0397(15) 0.0397(16) 0.0359(16) -0.0010(12) -0.0026(12) 0.0073(12)
C25 0.0412(16) 0.0541(19) 0.0395(17) -0.0039(14) -0.0080(14) 0.0004(13)
C7 0.0492(17) 0.0477(18) 0.042(2) -0.0035(13) 0.0025(14) 0.0071(13)
C4 0.0404(14) 0.0317(13) 0.053(2) 0.0008(13) -0.0080(13) -0.0026(11)
C22 0.0409(16) 0.0378(16) 0.057(2) 0.0011(14) -0.0001(15) 0.0088(12)
C12 0.0318(13) 0.0352(14) 0.0404(17) -0.0015(12) -0.0021(12) -0.0018(11)
C14 0.0560(19) 0.0462(18) 0.062(2) -0.0026(16) 0.0068(17) -0.0013(14)
C24 0.0504(18) 0.0550(19) 0.0416(17) 0.0044(15) -0.0007(15) 0.0029(15)
C20 0.0467(15) 0.0525(17) 0.0395(15) -0.0029(15) -0.0107(16) 0.0042(13)
C2 0.0358(16) 0.0465(18) 0.076(2) 0.0076(17) -0.0017(16) 0.0057(13)
C21 0.0427(17) 0.0458(17) 0.061(2) -0.0105(15) -0.0110(15) -0.0004(13)
C18 0.0400(17) 0.0512(19) 0.086(3) -0.0198(19) -0.0034(17) 0.0063(14)
C15 0.095(3) 0.0398(18) 0.059(2) -0.0016(16) 0.012(2) 0.0150(18)
C5 0.057(2) 0.0493(19) 0.0440(19) 0.0107(15) -0.0115(15) -0.0023(15)
C3 0.0447(17) 0.0426(17) 0.068(2) 0.0071(16) -0.0110(15) 0.0032(13)
C17 0.0451(19) 0.082(3) 0.090(3) -0.021(2) -0.0071(19) 0.0184(18)
C16 0.072(3) 0.066(2) 0.059(2) -0.0015(19) 0.005(2) 0.0345(19)
C6 0.064(2) 0.057(2) 0.041(2) 0.0029(15) -0.0001(15) 0.0014(16)
C23 0.052(2) 0.052(2) 0.087(3) 0.0084(19) -0.0020(19) -0.0027(16)

loop_
_atom_type_symbol
_atom_type_description
_atom_type_scat_dispersion_real
_atom_type_scat_dispersion_imag
_atom_type_scat_source
C C 0.0033 0.0016 'International Tables Vol C Tables 4.2.6.8 and 6.1.1.4'
H H 0.0000 0.0000 'International Tables Vol C Tables 4.2.6.8 and 6.1.1.4'
N N 0.0061 0.0033 'International Tables Vol C Tables 4.2.6.8 and 6.1.1.4'
O O 0.0106 0.0060 'International Tables Vol C Tables 4.2.6.8 and 6.1.1.4'
S S 0.1246 0.1234 'International Tables Vol C Tables 4.2.6.8 and 6.1.1.4'

loop_
_geom_angle_atom_site_label_1
_geom_angle_atom_site_label_2
_geom_angle_atom_site_label_3
_geom_angle
C11 S1 C19 103.18(13)
C10 N1 C9 123.7(2)
C10 N1 C1 116.1(2)
C9 N1 C1 119.9(2)
N1 C9 C4 120.7(2)
N1 C9 C8 118.8(2)
C4 C9 C8 120.5(3)
C7 C8 C9 118.4(3)
C7 C8 C12 122.5(3)
C9 C8 C12 119.1(2)
O1 C10 N1 120.6(3)
O1 C10 C11 124.2(3)
N1 C10 C11 115.2(3)
C12 C11 C10 122.1(3)
C12 C11 S1 121.1(2)
C10 C11 S1 116.5(2)
N1 C1 C2 111.7(3)
N1 C1 H1A 109.3
C2 C1 H1A 109.3
N1 C1 H1B 109.3
C2 C1 H1B 109.3
H1A C1 H1B 107.9
C20 C19 C25 118.9(3)
C20 C19 S1 123.8(2)
C25 C19 S1 117.2(2)
C18 C13 C14 118.8(3)
C18 C13 C12 121.9(3)
C14 C13 C12 119.3(3)
C24 C25 C19 120.2(3)
C24 C25 H25 119.9
C19 C25 H25 119.9
C6 C7 C8 121.0(3)
C6 C7 H7 119.5
C8 C7 H7 119.5
C5 C4 C9 118.1(3)
C5 C4 C3 121.4(3)
C9 C4 C3 120.5(3)
C21 C22 C24 117.6(3)
C21 C22 C23 122.0(3)
C24 C22 C23 120.4(3)
C11 C12 C8 120.0(2)
C11 C12 C13 121.4(3)
C8 C12 C13 118.6(2)
C13 C14 C15 120.4(3)
C13 C14 H14 119.8
C15 C14 H14 119.8
C25 C24 C22 121.3(3)
C25 C24 H24 119.3
C22 C24 H24 119.3
C19 C20 C21 120.0(3)
C19 C20 H20 120.0
C21 C20 H20 120.0
C1 C2 C3 110.4(2)
C1 C2 H2A 109.6
C3 C2 H2A 109.6
C1 C2 H2B 109.6
C3 C2 H2B 109.6
H2A C2 H2B 108.1
C22 C21 C20 122.0(3)
C22 C21 H21 119.0
C20 C21 H21 119.0
C13 C18 C17 120.6(3)
C13 C18 H18 119.7
C17 C18 H18 119.7
C16 C15 C14 120.2(3)
C16 C15 H15 119.9
C14 C15 H15 119.9
C4 C5 C6 122.4(3)
C4 C5 H5 118.8
C6 C5 H5 118.8
C4 C3 C2 110.3(2)
C4 C3 H3A 109.6
C2 C3 H3A 109.6
C4 C3 H3B 109.6
C2 C3 H3B 109.6
H3A C3 H3B 108.1
C16 C17 C18 120.4(4)
C16 C17 H17 119.8
C18 C17 H17 119.8
C15 C16 C17 119.5(3)
C15 C16 H16 120.3
C17 C16 H16 120.3
C7 C6 C5 119.5(3)
C7 C6 H6 120.3
C5 C6 H6 120.3
C22 C23 H23A 109.5
C22 C23 H23B 109.5
H23A C23 H23B 109.5
C22 C23 H23C 109.5
H23A C23 H23C 109.5
H23B C23 H23C 109.5

loop_
_geom_bond_atom_site_label_1
_geom_bond_atom_site_label_2
_geom_bond_distance
S1 C11 1.767(3)
S1 C19 1.773(3)
O1 C10 1.223(4)
N1 C10 1.388(4)
N1 C9 1.401(4)
N1 C1 1.478(3)
C9 C4 1.409(4)
C9 C8 1.411(4)
C8 C7 1.403(4)
C8 C12 1.442(4)
C10 C11 1.471(4)
C11 C12 1.352(4)
C1 C2 1.501(5)
C1 H1A 0.9700
C1 H1B 0.9700
C19 C20 1.378(4)
C19 C25 1.390(4)
C13 C18 1.373(4)
C13 C14 1.377(4)
C13 C12 1.509(4)
C25 C24 1.384(4)
C25 H25 0.9300
C7 C6 1.370(4)
C7 H7 0.9300
C4 C5 1.374(5)
C4 C3 1.505(4)
C22 C21 1.377(4)
C22 C24 1.384(4)
C22 C23 1.507(5)
C14 C15 1.388(5)
C14 H14 0.9300
C24 H24 0.9300
C20 C21 1.385(4)
C20 H20 0.9300
C2 C3 1.508(5)
C2 H2A 0.9700
C2 H2B 0.9700
C21 H21 0.9300
C18 C17 1.382(4)
C18 H18 0.9300
C15 C16 1.369(5)
C15 H15 0.9300
C5 C6 1.383(5)
C5 H5 0.9300
C3 H3A 0.9700
C3 H3B 0.9700
C17 C16 1.369(5)
C17 H17 0.9300
C16 H16 0.9300
C6 H6 0.9300
C23 H23A 0.9600
C23 H23B 0.9600
C23 H23C 0.9600

loop_
_geom_torsion_atom_site_label_1
_geom_torsion_atom_site_label_2
_geom_torsion_atom_site_label_3
_geom_torsion_atom_site_label_4
_geom_torsion
C10 N1 C9 C4 -172.8(3)
C1 N1 C9 C4 0.6(4)
C10 N1 C9 C8 6.7(4)
C1 N1 C9 C8 -179.9(2)
N1 C9 C8 C7 -177.8(2)
C4 C9 C8 C7 1.7(4)
N1 C9 C8 C12 3.1(4)
C4 C9 C8 C12 -177.4(2)
C9 N1 C10 O1 168.8(3)
C1 N1 C10 O1 -4.9(4)
C9 N1 C10 C11 -12.2(4)
C1 N1 C10 C11 174.2(2)
O1 C10 C11 C12 -172.5(3)
N1 C10 C11 C12 8.5(4)
O1 C10 C11 S1 2.4(4)
N1 C10 C11 S1 -176.59(19)
C19 S1 C11 C12 -118.2(3)
C19 S1 C11 C10 66.9(2)
C10 N1 C1 C2 -157.5(3)
C9 N1 C1 C2 28.6(4)
C11 S1 C19 C20 28.9(3)
C11 S1 C19 C25 -154.3(2)
C20 C19 C25 C24 -0.6(4)
S1 C19 C25 C24 -177.6(2)
C9 C8 C7 C6 -1.5(4)
C12 C8 C7 C6 177.5(3)
N1 C9 C4 C5 178.5(3)
C8 C9 C4 C5 -1.0(4)
N1 C9 C4 C3 -1.6(4)
C8 C9 C4 C3 178.9(2)
C10 C11 C12 C8 0.5(4)
S1 C11 C12 C8 -174.2(2)
C10 C11 C12 C13 -179.1(2)
S1 C11 C12 C13 6.2(4)
C7 C8 C12 C11 174.5(3)
C9 C8 C12 C11 -6.5(4)
C7 C8 C12 C13 -5.9(4)
C9 C8 C12 C13 173.1(2)
C18 C13 C12 C11 -86.1(4)
C14 C13 C12 C11 93.9(3)
C18 C13 C12 C8 94.3(4)
C14 C13 C12 C8 -85.7(3)
C18 C13 C14 C15 0.8(5)
C12 C13 C14 C15 -179.2(3)
C19 C25 C24 C22 -0.7(5)
C21 C22 C24 C25 1.6(4)
C23 C22 C24 C25 -176.1(3)
C25 C19 C20 C21 0.9(4)
S1 C19 C20 C21 177.8(2)
N1 C1 C2 C3 -56.1(3)
C24 C22 C21 C20 -1.3(4)
C23 C22 C21 C20 176.4(3)
C19 C20 C21 C22 0.0(4)
C14 C13 C18 C17 0.4(5)
C12 C13 C18 C17 -179.6(3)
C13 C14 C15 C16 -0.7(6)
C9 C4 C5 C6 0.0(5)
C3 C4 C5 C6 -179.9(3)
C5 C4 C3 C2 153.6(3)
C9 C4 C3 C2 -26.2(4)
C1 C2 C3 C4 54.3(3)
C13 C18 C17 C16 -1.6(6)
C14 C15 C16 C17 -0.5(6)
C18 C17 C16 C15 1.6(6)
C8 C7 C6 C5 0.6(5)
C4 C5 C6 C7 0.2(5)
